data_1010271
loop_
_publ_author_name
'Frevel, L. K.'

_publ_section_title
;
 The Crystal Structure of Ammonium Azide, NH~4~N~3~
;
_journal_coden_ASTM ZEKGAX
_journal_issue 1-6
_journal_name_full
;
Zeitschrift fuer Kristallographie, Kristallgeometrie, Kristallphysik,
Kristallchemie (-144,1977)
;
_journal_page_first 197
_journal_page_last 211
_journal_paper_doi 10.1524/zkri.1936.94.1.197
_journal_volume 94
_journal_year 1936
_chemical_formula_structural 'N H4 N3'
_chemical_formula_sum 'H4 N4'
_chemical_name_systematic 'Ammonium azide'
_space_group_IT_number 53
_symmetry_cell_setting orthorhombic
_symmetry_Int_Tables_number 53
_symmetry_space_group_name_Hall '-P 2ab 2'
_symmetry_space_group_name_H-M 'P m a n'
_cell_angle_alpha 90
_cell_angle_beta 90
_cell_angle_gamma 90
_cell_formula_units_Z 4
_cell_length_a 8.930(3)
_cell_length_b 8.642(3)
_cell_length_c 3.800(2)
_cell_volume 293.3
_database_code_amcsd 0017197
_cod_database_code 1010271

loop_
_symmetry_equiv_pos_as_xyz
x,y,z
x,-y,-z
1/2-x,1/2-y,z
1/2-x,1/2+y,-z
-x,-y,-z
-x,y,z
1/2+x,1/2+y,-z
1/2+x,1/2-y,z

loop_
_atom_site_label
_atom_site_type_symbol
_atom_site_symmetry_multiplicity
_atom_site_Wyckoff_symbol
_atom_site_fract_x
_atom_site_fract_y
_atom_site_fract_z
_atom_site_occupancy
_atom_site_attached_hydrogens
_atom_site_calc_flag
N1 N0- 2 a 0. 0. 0. 1. 0 d
N2 N0- 2 b 0.5 0. 0. 1. 0 d
N3 N0- 4 e 0.131(2) 0. 0. 1. 0 d
N4 N0- 4 h 0.5 0.123(2) 0.120(7) 1. 0 d
N5 N3- 4 g 0.25 0.25 0.533(3) 1. 4 d

loop_
_atom_type_symbol
_atom_type_oxidation_number
N0- -0.330
N3- -3.000
H1+ 1.000

loop_
_cod_related_entry_id
_cod_related_entry_database
_cod_related_entry_code
1 AMCSD 0017197
